data_7212586
loop_
_publ_author_name
'Thu\'ery, Pierre'
'Masci, Bernardo'

_publ_section_title
;
 Lanthanide--organic assemblies with pyrazinetetracarboxylic and
 benzophenone-3,3&#x2032;,4,4&#x2032;-tetracarboxylic acids
;
_journal_issue 10
_journal_name_full CrystEngComm
_journal_page_first 2982
_journal_paper_doi 10.1039/c002054k
_journal_volume 12
_journal_year 2010
_chemical_formula_sum 'C24 H13 N6 O27.5 Tb2'
_chemical_formula_weight 1143.24
_space_group_IT_number 148
_symmetry_cell_setting trigonal
_symmetry_space_group_name_Hall '-R 3'
_symmetry_space_group_name_H-M 'R -3 :H'
_atom_sites_solution_hydrogens geom
_atom_sites_solution_primary heavy
_atom_sites_solution_secondary difmap
_audit_creation_method SHELXL-97
_cell_angle_alpha 90.00
_cell_angle_beta 90.00
_cell_angle_gamma 120.00
_cell_formula_units_Z 3
_cell_length_a 13.5399(6)
_cell_length_b 13.5399(6)
_cell_length_c 17.0465(14)
_cell_measurement_reflns_used 42281
_cell_measurement_temperature 100(2)
_cell_measurement_theta_max 25.67
_cell_measurement_theta_min 3.01
_cell_volume 2706.4(3)
_computing_cell_refinement 'HKL2000 (Otwinowski & Minor, 1997)'
_computing_data_collection 'COLLECT (Nonius, 1998)'
_computing_data_reduction 'HKL2000 (Otwinowski & Minor, 1997)'
_computing_molecular_graphics 'SHELXTL (Sheldrick, 1999)'
_computing_publication_material 'SHELXTL (Sheldrick, 1999); PLATON (Spek, 2003)'
_computing_structure_refinement 'SHELXL-97 (Sheldrick, 1997)'
_computing_structure_solution 'SHELXS-97 (Sheldrick, 1997)'
_diffrn_ambient_temperature 100(2)
_diffrn_measured_fraction_theta_full 0.992
_diffrn_measured_fraction_theta_max 0.992
_diffrn_measurement_device_type 'Nonius Kappa-CCD area-detector diffractometer'
_diffrn_measurement_method 'two \f and eight \w scans with 2\% steps (632 frames)'
_diffrn_radiation_monochromator graphite
_diffrn_radiation_source 'fine-focus sealed tube'
_diffrn_radiation_type MoK\a
_diffrn_radiation_wavelength 0.71073
_diffrn_reflns_av_R_equivalents 0.0181
_diffrn_reflns_av_sigmaI/netI 0.0236
_diffrn_reflns_limit_h_max 16
_diffrn_reflns_limit_h_min -16
_diffrn_reflns_limit_k_max 13
_diffrn_reflns_limit_k_min -13
_diffrn_reflns_limit_l_max 20
_diffrn_reflns_limit_l_min -20
_diffrn_reflns_number 42281
_diffrn_reflns_theta_full 25.67
_diffrn_reflns_theta_max 25.67
_diffrn_reflns_theta_min 3.01
_diffrn_standards_decay_% 0
_diffrn_standards_interval_time 0
_diffrn_standards_number 0
_exptl_absorpt_coefficient_mu 4.001
_exptl_absorpt_correction_T_max 0.787
_exptl_absorpt_correction_T_min 0.599
_exptl_absorpt_correction_type multi-scan
_exptl_absorpt_process_details 'SCALEPACK (Otwinowski & Minor, 1997)'
_exptl_crystal_colour colourless
_exptl_crystal_density_diffrn 2.104
_exptl_crystal_density_method 'not measured'
_exptl_crystal_description irregular
_exptl_crystal_F_000 1647
_exptl_crystal_size_max 0.11
_exptl_crystal_size_mid 0.09
_exptl_crystal_size_min 0.06
_refine_diff_density_max 1.069
_refine_diff_density_min -0.804
_refine_diff_density_rms 0.152
_refine_ls_extinction_method none
_refine_ls_goodness_of_fit_ref 1.097
_refine_ls_hydrogen_treatment constr
_refine_ls_matrix_type full
_refine_ls_number_parameters 96
_refine_ls_number_reflns 1137
_refine_ls_number_restraints 12
_refine_ls_restrained_S_all 1.108
_refine_ls_R_factor_all 0.0369
_refine_ls_R_factor_gt 0.0332
_refine_ls_shift/su_max 0.000
_refine_ls_shift/su_mean 0.000
_refine_ls_structure_factor_coef Fsqd
_refine_ls_weighting_details 'calc w=1/[\s^2^(Fo^2^)+(0.0593P)^2^+21.8457P] where P=(Fo^2^+2Fc^2^)/3'
_refine_ls_weighting_scheme calc
_refine_ls_wR_factor_gt 0.0909
_refine_ls_wR_factor_ref 0.0939
_reflns_number_gt 1060
_reflns_number_total 1137
_reflns_threshold_expression >2sigma(I)
_cod_data_source_file c002054k.txt
_cod_data_source_block 1
_cod_original_sg_symbol_H-M 'R -3'
_cod_original_formula_sum 'C24 H13 N6 O27.50 Tb2'
_cod_database_code 7212586

loop_
_symmetry_equiv_pos_as_xyz
'x, y, z'
'-y, x-y, z'
'-x+y, -x, z'
'x+2/3, y+1/3, z+1/3'
'-y+2/3, x-y+1/3, z+1/3'
'-x+y+2/3, -x+1/3, z+1/3'
'x+1/3, y+2/3, z+2/3'
'-y+1/3, x-y+2/3, z+2/3'
'-x+y+1/3, -x+2/3, z+2/3'
'-x, -y, -z'
'y, -x+y, -z'
'x-y, x, -z'
'-x+2/3, -y+1/3, -z+1/3'
'y+2/3, -x+y+1/3, -z+1/3'
'x-y+2/3, x+1/3, -z+1/3'
'-x+1/3, -y+2/3, -z+2/3'
'y+1/3, -x+y+2/3, -z+2/3'
'x-y+1/3, x+2/3, -z+2/3'

loop_
_atom_site_label
_atom_site_type_symbol
_atom_site_fract_x
_atom_site_fract_y
_atom_site_fract_z
_atom_site_U_iso_or_equiv
_atom_site_adp_type
_atom_site_occupancy
_atom_site_symmetry_multiplicity
_atom_site_calc_flag
_atom_site_refinement_flags
Tb Tb 0.3333 0.6667 0.98621(3) 0.0254(2) Uani 1 3 d S
O1 O 0.2651(3) 0.5165(3) 1.0787(2) 0.0313(9) Uani 1 1 d .
O2 O 0.2642(3) 0.3800(3) 1.1488(2) 0.0325(9) Uani 1 1 d .
H2 H 0.3149 0.3546 1.1609 0.039 Uiso 1 1 d R
O3 O 0.4805(3) 0.7172(3) 0.8951(2) 0.0333(9) Uani 1 1 d .
O4 O 0.6197(4) 0.7060(4) 0.8348(3) 0.0387(10) Uani 1 1 d .
O5 O 0.5797(7) 0.7557(8) 0.6789(4) 0.0382(19) Uani 0.50 1 d PU
O6 O 0.3333 0.6667 0.6667 0.026(3) Uani 0.50 6 d SPU
N1 N 0.4378(4) 0.5532(4) 0.9923(3) 0.0258(9) Uani 1 1 d .
C1 C 0.4085(4) 0.4714(4) 1.0473(3) 0.0246(10) Uani 1 1 d .
C2 C 0.5284(4) 0.5837(4) 0.9454(3) 0.0254(11) Uani 1 1 d .
C3 C 0.3054(5) 0.4542(5) 1.0952(3) 0.0287(11) Uani 1 1 d .
C4 C 0.5445(5) 0.6763(5) 0.8874(3) 0.0286(12) Uani 1 1 d .

loop_
_atom_site_aniso_label
_atom_site_aniso_U_11
_atom_site_aniso_U_22
_atom_site_aniso_U_33
_atom_site_aniso_U_23
_atom_site_aniso_U_13
_atom_site_aniso_U_12
Tb 0.0193(2) 0.0193(2) 0.0376(3) 0.000 0.000 0.00966(11)
O1 0.0277(19) 0.0271(19) 0.041(2) 0.0028(16) 0.0066(16) 0.0151(16)
O2 0.031(2) 0.030(2) 0.039(2) 0.0011(17) 0.0083(17) 0.0164(17)
O3 0.029(2) 0.029(2) 0.043(2) 0.0085(17) 0.0059(17) 0.0154(17)
O4 0.039(2) 0.038(2) 0.046(2) 0.0163(19) 0.0128(19) 0.025(2)
O5 0.036(4) 0.054(4) 0.015(3) 0.005(3) 0.003(3) 0.015(3)
O6 0.022(3) 0.022(3) 0.034(5) 0.000 0.000 0.0112(17)
N1 0.024(2) 0.021(2) 0.032(2) 0.0013(17) 0.0039(18) 0.0108(18)
C1 0.022(2) 0.020(2) 0.029(3) -0.001(2) 0.000(2) 0.008(2)
C2 0.021(2) 0.020(2) 0.034(3) -0.004(2) 0.003(2) 0.009(2)
C3 0.030(3) 0.021(3) 0.033(3) 0.000(2) 0.001(2) 0.011(2)
C4 0.024(3) 0.024(3) 0.036(3) 0.005(2) 0.004(2) 0.010(2)

loop_
_atom_type_symbol
_atom_type_description
_atom_type_scat_dispersion_real
_atom_type_scat_dispersion_imag
_atom_type_scat_source
C C 0.0033 0.0016 'International Tables Vol C Tables 4.2.6.8 and 6.1.1.4'
H H 0.0000 0.0000 'International Tables Vol C Tables 4.2.6.8 and 6.1.1.4'
N N 0.0061 0.0033 'International Tables Vol C Tables 4.2.6.8 and 6.1.1.4'
O O 0.0106 0.0060 'International Tables Vol C Tables 4.2.6.8 and 6.1.1.4'
Tb Tb -0.1723 4.1537 'International Tables Vol C Tables 4.2.6.8 and 6.1.1.4'

loop_
_geom_angle_atom_site_label_1
_geom_angle_atom_site_label_2
_geom_angle_atom_site_label_3
_geom_angle
_geom_angle_site_symmetry_1
_geom_angle_site_symmetry_3
O3 Tb O3 80.85(15) 2_665 3_565
O3 Tb O3 80.85(15) 2_665 .
O3 Tb O3 80.85(15) 3_565 .
O3 Tb O1 84.16(14) 2_665 3_565
O3 Tb O1 127.05(13) 3_565 3_565
O3 Tb O1 145.52(14) . 3_565
O3 Tb O1 127.05(13) 2_665 2_665
O3 Tb O1 145.52(14) 3_565 2_665
O3 Tb O1 84.17(14) . 2_665
O1 Tb O1 80.44(15) 3_565 2_665
O3 Tb O1 145.51(14) 2_665 .
O3 Tb O1 84.17(14) 3_565 .
O3 Tb O1 127.05(13) . .
O1 Tb O1 80.44(15) 3_565 .
O1 Tb O1 80.44(15) 2_665 .
O3 Tb N1 75.96(14) 2_665 3_565
O3 Tb N1 63.71(14) 3_565 3_565
O3 Tb N1 139.99(15) . 3_565
O1 Tb N1 63.42(13) 3_565 3_565
O1 Tb N1 135.71(14) 2_665 3_565
O1 Tb N1 69.55(14) . 3_565
O3 Tb N1 63.71(14) 2_665 2_665
O3 Tb N1 139.99(15) 3_565 2_665
O3 Tb N1 75.97(14) . 2_665
O1 Tb N1 69.55(14) 3_565 2_665
O1 Tb N1 63.42(13) 2_665 2_665
O1 Tb N1 135.71(14) . 2_665
N1 Tb N1 119.834(15) 3_565 2_665
O3 Tb N1 139.99(15) 2_665 .
O3 Tb N1 75.97(14) 3_565 .
O3 Tb N1 63.71(13) . .
O1 Tb N1 135.71(14) 3_565 .
O1 Tb N1 69.55(14) 2_665 .
O1 Tb N1 63.42(13) . .
N1 Tb N1 119.840(16) 3_565 .
N1 Tb N1 119.839(16) 2_665 .
C3 O1 Tb 128.2(4) . .
C3 O2 H2 109.9 . .
C4 O3 Tb 128.2(3) . .
C2 N1 C1 120.9(5) . .
C2 N1 Tb 119.0(3) . .
C1 N1 Tb 119.8(3) . .
N1 C1 C2 119.6(5) . 10_667
N1 C1 C3 111.5(5) . .
C2 C1 C3 128.9(5) 10_667 .
N1 C2 C1 119.5(5) . 10_667
N1 C2 C4 111.8(4) . .
C1 C2 C4 128.6(5) 10_667 .
O1 C3 O2 122.3(5) . .
O1 C3 C1 116.9(5) . .
O2 C3 C1 120.8(5) . .
O3 C4 O4 124.3(5) . .
O3 C4 C2 116.8(5) . .
O4 C4 C2 118.9(5) . .

loop_
_geom_bond_atom_site_label_1
_geom_bond_atom_site_label_2
_geom_bond_distance
_geom_bond_site_symmetry_2
Tb O3 2.343(4) 2_665
Tb O3 2.343(4) 3_565
Tb O3 2.343(4) .
Tb O1 2.365(4) 3_565
Tb O1 2.365(4) 2_665
Tb O1 2.365(4) .
Tb N1 2.558(4) 3_565
Tb N1 2.558(4) 2_665
Tb N1 2.558(4) .
O1 C3 1.245(7) .
O2 C3 1.263(7) .
O2 H2 0.9315 .
O3 C4 1.246(7) .
O4 C4 1.263(7) .
N1 C2 1.344(7) .
N1 C1 1.350(7) .
C1 C2 1.392(7) 10_667
C1 C3 1.532(8) .
C2 C1 1.392(7) 10_667
C2 C4 1.525(7) .

loop_
_geom_hbond_atom_site_label_D
_geom_hbond_atom_site_label_H
_geom_hbond_atom_site_label_A
_geom_hbond_distance_DH
_geom_hbond_distance_HA
_geom_hbond_distance_DA
_geom_hbond_angle_DHA
_geom_hbond_site_symmetry_A
O2 H2 O4 0.93 1.48 2.395(6) 166.2 10_667
